data_4304597
loop_
_publ_author_name
'Guang-Chuan Ou'
'Long Jiang'
'Xiao-Long Feng'
'Tong-Bu Lu'

_publ_section_title
;
Spontaneous Resolution of a Racemic Nickel(II) Complex and Helicity
Induction via Hydrogen Bonding: The Effect of Chiral Building Blocks on the
Helicity of One-Dimensional Chains
;
_journal_name_full 'Inorganic Chemistry'
_journal_page_first 2710
_journal_page_last 2718
_journal_paper_doi 10.1021/ic7021424
_journal_volume 47
_journal_year 2008
_chemical_formula_sum 'C66 H130 Cl4 N14 Ni3 O21'
_chemical_formula_weight 1773.77
_chemical_name_systematic
; 
 ? 
;
_space_group_IT_number 19
_symmetry_cell_setting orthorhombic
_symmetry_space_group_name_Hall 'P 2ac 2ab'
_symmetry_space_group_name_H-M 'P 21 21 21'
_atom_sites_solution_hydrogens geom
_atom_sites_solution_primary direct
_atom_sites_solution_secondary difmap
_audit_creation_method SHELXL-97
_cell_angle_alpha 90.00
_cell_angle_beta 90.00
_cell_angle_gamma 90.00
_cell_formula_units_Z 4
_cell_length_a 15.0034(19)
_cell_length_b 18.362(2)
_cell_length_c 30.475(4)
_cell_measurement_temperature 173(2)
_cell_volume 8395.6(18)
_computing_cell_refinement 'Bruker SMART'
_computing_data_collection 'Bruker SMART'
_computing_data_reduction 'Bruker SAINT'
_computing_molecular_graphics 'Bruker SHELXTL'
_computing_publication_material 'Bruker SHELXTL'
_computing_structure_refinement 'SHELXL-97 (Sheldrick, 1997)'
_computing_structure_solution 'SHELXS-97 (Sheldrick, 1990)'
_diffrn_ambient_temperature 173(2)
_diffrn_measured_fraction_theta_full 0.991
_diffrn_measured_fraction_theta_max 0.991
_diffrn_measurement_device_type 'CCD area detector'
_diffrn_measurement_method 'phi and omega scans'
_diffrn_radiation_monochromator graphite
_diffrn_radiation_source 'fine-focus sealed tube'
_diffrn_radiation_type MoK\a
_diffrn_radiation_wavelength 0.71073
_diffrn_reflns_av_R_equivalents 0.0865
_diffrn_reflns_av_sigmaI/netI 0.1758
_diffrn_reflns_limit_h_max 11
_diffrn_reflns_limit_h_min -19
_diffrn_reflns_limit_k_max 19
_diffrn_reflns_limit_k_min -23
_diffrn_reflns_limit_l_max 38
_diffrn_reflns_limit_l_min -38
_diffrn_reflns_number 40600
_diffrn_reflns_theta_full 27.10
_diffrn_reflns_theta_max 27.10
_diffrn_reflns_theta_min 1.34
_exptl_absorpt_coefficient_mu 0.868
_exptl_absorpt_correction_T_max 0.8955
_exptl_absorpt_correction_T_min 0.6961
_exptl_absorpt_correction_type multi-scan
_exptl_absorpt_process_details 'SADABS (Sheldrick, 1996)'
_exptl_crystal_colour blue-green
_exptl_crystal_density_diffrn 1.403
_exptl_crystal_density_method 'not measured'
_exptl_crystal_description prism
_exptl_crystal_F_000 3776
_exptl_crystal_size_max 0.45
_exptl_crystal_size_mid 0.20
_exptl_crystal_size_min 0.13
_refine_diff_density_max 1.176
_refine_diff_density_min -0.544
_refine_diff_density_rms 0.104
_refine_ls_abs_structure_details 'Flack H D (1983), Acta Cryst. A39, 876-881'
_refine_ls_abs_structure_Flack -0.019(15)
_refine_ls_extinction_method none
_refine_ls_goodness_of_fit_ref 1.033
_refine_ls_hydrogen_treatment mixed
_refine_ls_matrix_type full
_refine_ls_number_parameters 974
_refine_ls_number_reflns 18165
_refine_ls_number_restraints 96
_refine_ls_restrained_S_all 1.032
_refine_ls_R_factor_all 0.1423
_refine_ls_R_factor_gt 0.0695
_refine_ls_shift/su_max 0.001
_refine_ls_shift/su_mean 0.000
_refine_ls_structure_factor_coef Fsqd
_refine_ls_weighting_details 'calc w=1/[\s^2^(Fo^2^)+(0.0000P)^2^+5.0056P] where P=(Fo^2^+2Fc^2^)/3'
_refine_ls_weighting_scheme calc
_refine_ls_wR_factor_gt 0.1403
_refine_ls_wR_factor_ref 0.1716
_reflns_number_gt 10794
_reflns_number_total 18165
_reflns_threshold_expression >2sigma(I)
_cod_data_source_file ic7021424-file006.cif
_cod_data_source_block l705121m
_cod_depositor_comments
;
The following automatic conversions were performed:
'_symmetry_cell_setting' value 'Orthorhombic' changed to 'orthorhombic'
according to '/home/saulius/struct/CIF-dictionaries/cif_core.dic'
dictionary named 'cif_core.dic' version 2.4.1 from 2010-06-29.

Automatic conversion script
Id: cif_fix_enum 1527 2010-12-29 10:47:43Z saulius 
;
_cod_original_cell_volume 8395.7(18)
_cod_database_code 4304597

loop_
_symmetry_equiv_pos_as_xyz
'x, y, z'
'-x+1/2, -y, z+1/2'
'-x, y+1/2, -z+1/2'
'x+1/2, -y+1/2, -z'

loop_
_atom_site_label
_atom_site_type_symbol
_atom_site_fract_x
_atom_site_fract_y
_atom_site_fract_z
_atom_site_U_iso_or_equiv
_atom_site_adp_type
_atom_site_occupancy
_atom_site_symmetry_multiplicity
_atom_site_calc_flag
_atom_site_refinement_flags
_atom_site_disorder_assembly
_atom_site_disorder_group
Ni3 Ni 0.09822(5) 0.73750(5) 0.81702(3) 0.0245(2) Uani 1 1 d . . .
Ni2 Ni 0.46733(5) 0.69327(5) 0.84993(3) 0.0295(2) Uani 1 1 d . . .
Ni1 Ni 0.14345(4) 0.29090(4) 0.99388(3) 0.01977(19) Uani 1 1 d . . .
Cl1 Cl 0.80099(13) 0.67919(12) 0.88498(8) 0.0537(6) Uani 1 1 d . . .
O3 O 0.2376(3) 0.7211(2) 0.83000(14) 0.0289(11) Uani 1 1 d . . .
O10 O 0.8391(10) 0.6129(5) 0.8954(4) 0.196(6) Uani 1 1 d U . .
N11 N -0.0365(3) 0.7640(3) 0.80094(17) 0.0288(13) Uani 1 1 d . . .
H11A H -0.0715 0.7487 0.8244 0.035 Uiso 1 1 calc R . .
N7 N 0.4749(4) 0.8000(3) 0.87994(17) 0.0324(13) Uani 1 1 d . . .
H7B H 0.4286 0.8267 0.8676 0.039 Uiso 1 1 calc R . .
O4 O 0.3745(3) 0.7440(2) 0.80549(14) 0.0288(11) Uani 1 1 d . . .
N6 N 0.5679(3) 0.7308(3) 0.80776(19) 0.0323(14) Uani 1 1 d . . .
H6B H 0.6217 0.7141 0.8191 0.039 Uiso 1 1 calc R . .
N14 N 0.1088(3) 0.8376(3) 0.85401(16) 0.0254(12) Uani 1 1 d . . .
H14B H 0.1688 0.8503 0.8535 0.031 Uiso 1 1 calc R . .
N13 N 0.0745(3) 0.6892(3) 0.87912(17) 0.0311(14) Uani 1 1 d . . .
H13A H 0.0134 0.6916 0.8843 0.037 Uiso 1 1 calc R . .
N10 N 0.1609(3) 0.7743(3) 0.75834(16) 0.0260(12) Uani 1 1 d . . .
H10A H 0.1626 0.7371 0.7382 0.031 Uiso 1 1 calc R . .
H10B H 0.1286 0.8121 0.7464 0.031 Uiso 1 1 calc R . .
C43 C 0.2529(4) 0.7992(4) 0.7682(2) 0.0248(14) Uani 1 1 d . . .
H43A H 0.2478 0.8490 0.7812 0.030 Uiso 1 1 calc R . .
N8 N 0.5427(4) 0.6519(3) 0.90314(19) 0.0375(15) Uani 1 1 d . . .
H8D H 0.6007 0.6689 0.9001 0.045 Uiso 1 1 calc R . .
C42 C 0.2924(4) 0.7509(3) 0.8031(2) 0.0213(14) Uani 1 1 d . . .
C51 C 0.1182(5) 0.7404(4) 0.9101(2) 0.0343(17) Uani 1 1 d . . .
H51A H 0.1837 0.7367 0.9071 0.041 Uiso 1 1 calc R . .
H51B H 0.1021 0.7274 0.9406 0.041 Uiso 1 1 calc R . .
C59 C -0.0583(5) 0.7164(4) 0.7638(3) 0.044(2) Uani 1 1 d . . .
H59A H -0.0252 0.7322 0.7374 0.053 Uiso 1 1 calc R . .
H59B H -0.1229 0.7192 0.7573 0.053 Uiso 1 1 calc R . .
C65 C 0.1031(5) 0.6122(4) 0.8875(2) 0.0363(17) Uani 1 1 d . . .
H65A H 0.1693 0.6102 0.8841 0.044 Uiso 1 1 calc R . .
N9 N 0.4854(4) 0.5859(3) 0.82169(19) 0.0350(14) Uani 1 1 d . . .
H9C H 0.4337 0.5603 0.8284 0.042 Uiso 1 1 calc R . .
C46 C 0.2457(4) 0.8264(5) 0.6526(2) 0.043(2) Uani 1 1 d . . .
H46A H 0.2562 0.7764 0.6466 0.051 Uiso 1 1 calc R . .
N12 N 0.0635(3) 0.6341(3) 0.78554(19) 0.0339(14) Uani 1 1 d . . .
H12A H 0.0918 0.6350 0.7584 0.041 Uiso 1 1 calc R . .
C32 C 0.5640(5) 0.7060(4) 0.7613(2) 0.0391(18) Uani 1 1 d . . .
H32A H 0.5041 0.7200 0.7495 0.047 Uiso 1 1 calc R . .
C27 C 0.5560(5) 0.5534(4) 0.8494(2) 0.0423(19) Uani 1 1 d . . .
H27A H 0.6148 0.5714 0.8394 0.051 Uiso 1 1 calc R . .
H27B H 0.5553 0.4998 0.8456 0.051 Uiso 1 1 calc R . .
C35 C 0.5582(5) 0.8302(4) 0.8602(2) 0.0419(19) Uani 1 1 d . . .
H35A H 0.5582 0.8838 0.8636 0.050 Uiso 1 1 calc R . .
H35B H 0.6103 0.8108 0.8763 0.050 Uiso 1 1 calc R . .
C40 C 0.5111(5) 0.6737(4) 0.9465(2) 0.0395(19) Uani 1 1 d . . .
H40A H 0.4454 0.6647 0.9475 0.047 Uiso 1 1 calc R . .
C60 C -0.0327(5) 0.6385(4) 0.7757(3) 0.049(2) Uani 1 1 d . . .
H60A H -0.0674 0.6224 0.8016 0.059 Uiso 1 1 calc R . .
H60B H -0.0471 0.6056 0.7509 0.059 Uiso 1 1 calc R . .
C58 C -0.1604(4) 0.8493(4) 0.7814(3) 0.049(2) Uani 1 1 d . . .
H58A H -0.1749 0.8185 0.7561 0.074 Uiso 1 1 calc R . .
H58B H -0.1740 0.9002 0.7744 0.074 Uiso 1 1 calc R . .
H58C H -0.1958 0.8339 0.8067 0.074 Uiso 1 1 calc R . .
C57 C -0.0608(4) 0.8420(4) 0.7922(2) 0.0302(16) Uani 1 1 d . . .
H57A H -0.0254 0.8597 0.7665 0.036 Uiso 1 1 calc R . .
C52 C 0.0888(5) 0.8169(4) 0.9005(2) 0.0393(18) Uani 1 1 d . . .
H52A H 0.0239 0.8212 0.9058 0.047 Uiso 1 1 calc R . .
H52B H 0.1196 0.8509 0.9206 0.047 Uiso 1 1 calc R . .
C28 C 0.4985(5) 0.5766(4) 0.7739(2) 0.0363(18) Uani 1 1 d . . .
C50 C 0.2536(5) 0.9275(4) 0.7011(3) 0.0411(19) Uani 1 1 d . . .
H50A H 0.2688 0.9478 0.7288 0.049 Uiso 1 1 calc R . .
C61 C 0.0885(4) 0.5622(4) 0.8058(2) 0.0358(17) Uani 1 1 d . . .
C38 C 0.3694(5) 0.8012(4) 0.9411(2) 0.0443(19) Uani 1 1 d . . .
H38A H 0.3326 0.8357 0.9245 0.066 Uiso 1 1 calc R . .
H38B H 0.3625 0.8104 0.9726 0.066 Uiso 1 1 calc R . .
H38C H 0.3505 0.7513 0.9344 0.066 Uiso 1 1 calc R . .
C34 C 0.5672(5) 0.8122(4) 0.8138(3) 0.0438(19) Uani 1 1 d . . .
H34A H 0.6233 0.8331 0.8022 0.053 Uiso 1 1 calc R . .
H34B H 0.5169 0.8335 0.7971 0.053 Uiso 1 1 calc R . .
C64 C 0.0635(5) 0.5605(4) 0.8548(3) 0.0432(19) Uani 1 1 d . . .
H64A H -0.0019 0.5666 0.8564 0.052 Uiso 1 1 calc R . .
H64B H 0.0767 0.5107 0.8654 0.052 Uiso 1 1 calc R . .
C53 C 0.0575(4) 0.9064(4) 0.8418(2) 0.0284(16) Uani 1 1 d . . .
C62 C 0.0461(5) 0.4993(4) 0.7823(3) 0.050(2) Uani 1 1 d . . .
H62A H -0.0189 0.5024 0.7853 0.076 Uiso 1 1 calc R . .
H62B H 0.0672 0.4535 0.7951 0.076 Uiso 1 1 calc R . .
H62C H 0.0621 0.5010 0.7512 0.076 Uiso 1 1 calc R . .
C44 C 0.3119(4) 0.8058(4) 0.7276(2) 0.0323(16) Uani 1 1 d . . .
H44A H 0.3707 0.8258 0.7361 0.039 Uiso 1 1 calc R . .
H44B H 0.3217 0.7569 0.7148 0.039 Uiso 1 1 calc R . .
C26 C 0.5441(5) 0.5712(4) 0.8965(2) 0.0399(18) Uani 1 1 d . . .
H26A H 0.5936 0.5497 0.9137 0.048 Uiso 1 1 calc R . .
H26B H 0.4876 0.5499 0.9072 0.048 Uiso 1 1 calc R . .
C54 C 0.0627(5) 0.9625(4) 0.8784(3) 0.043(2) Uani 1 1 d . . .
H54A H 0.0339 0.9431 0.9048 0.065 Uiso 1 1 calc R . .
H54B H 0.0323 1.0072 0.8692 0.065 Uiso 1 1 calc R . .
H54C H 0.1253 0.9734 0.8848 0.065 Uiso 1 1 calc R . .
C31 C 0.5720(4) 0.6256(4) 0.7570(2) 0.0366(18) Uani 1 1 d . . .
H31A H 0.6278 0.6110 0.7721 0.044 Uiso 1 1 calc R . .
H31B H 0.5801 0.6146 0.7255 0.044 Uiso 1 1 calc R . .
C45 C 0.2699(4) 0.8548(4) 0.6935(2) 0.0322(17) Uani 1 1 d . . .
C37 C 0.4942(5) 0.8874(4) 0.9432(3) 0.052(2) Uani 1 1 d . . .
H37A H 0.4581 0.9238 0.9279 0.079 Uiso 1 1 calc R . .
H37B H 0.5574 0.8952 0.9365 0.079 Uiso 1 1 calc R . .
H37C H 0.4848 0.8920 0.9750 0.079 Uiso 1 1 calc R . .
C48 C 0.1927(5) 0.9422(5) 0.6290(3) 0.052(2) Uani 1 1 d . . .
H48A H 0.1672 0.9722 0.6069 0.063 Uiso 1 1 calc R . .
C29 C 0.5210(5) 0.4952(4) 0.7631(3) 0.052(2) Uani 1 1 d . . .
H29A H 0.5781 0.4822 0.7766 0.078 Uiso 1 1 calc R . .
H29B H 0.5250 0.4890 0.7312 0.078 Uiso 1 1 calc R . .
H29C H 0.4739 0.4637 0.7747 0.078 Uiso 1 1 calc R . .
C47 C 0.2068(5) 0.8694(5) 0.6207(3) 0.048(2) Uani 1 1 d . . .
H47A H 0.1899 0.8490 0.5933 0.058 Uiso 1 1 calc R . .
C39 C 0.5258(5) 0.7561(4) 0.9530(2) 0.0429(19) Uani 1 1 d . . .
H39A H 0.5195 0.7663 0.9848 0.051 Uiso 1 1 calc R . .
H39B H 0.5884 0.7668 0.9451 0.051 Uiso 1 1 calc R . .
C66 C 0.0808(6) 0.5860(5) 0.9333(3) 0.059(2) Uani 1 1 d . . .
H66A H 0.1073 0.6191 0.9549 0.089 Uiso 1 1 calc R . .
H66B H 0.1048 0.5369 0.9376 0.089 Uiso 1 1 calc R . .
H66C H 0.0160 0.5851 0.9371 0.089 Uiso 1 1 calc R . .
C41 C 0.5521(5) 0.6336(5) 0.9842(3) 0.056(2) Uani 1 1 d . . .
H41A H 0.5427 0.5812 0.9804 0.084 Uiso 1 1 calc R . .
H41B H 0.5244 0.6496 1.0117 0.084 Uiso 1 1 calc R . .
H41C H 0.6162 0.6438 0.9852 0.084 Uiso 1 1 calc R . .
C30 C 0.4102(4) 0.5941(4) 0.7518(2) 0.0359(17) Uani 1 1 d . . .
H30A H 0.3943 0.6449 0.7575 0.054 Uiso 1 1 calc R . .
H30B H 0.3637 0.5620 0.7635 0.054 Uiso 1 1 calc R . .
H30C H 0.4157 0.5865 0.7201 0.054 Uiso 1 1 calc R . .
C36 C 0.4666(5) 0.8109(4) 0.9283(2) 0.0376(17) Uani 1 1 d . . .
C33 C 0.6344(6) 0.7432(5) 0.7321(3) 0.065(3) Uani 1 1 d . . .
H33A H 0.6271 0.7961 0.7338 0.097 Uiso 1 1 calc R . .
H33B H 0.6267 0.7272 0.7017 0.097 Uiso 1 1 calc R . .
H33C H 0.6941 0.7298 0.7423 0.097 Uiso 1 1 calc R . .
C55 C 0.1030(5) 0.9401(4) 0.8018(2) 0.0400(19) Uani 1 1 d . . .
H55A H 0.0708 0.9842 0.7930 0.060 Uiso 1 1 calc R . .
H55B H 0.1027 0.9051 0.7775 0.060 Uiso 1 1 calc R . .
H55C H 0.1647 0.9527 0.8092 0.060 Uiso 1 1 calc R . .
C56 C -0.0377(5) 0.8878(4) 0.8317(3) 0.0408(18) Uani 1 1 d . . .
H56A H -0.0705 0.9344 0.8287 0.049 Uiso 1 1 calc R . .
H56B H -0.0623 0.8627 0.8577 0.049 Uiso 1 1 calc R . .
C63 C 0.1896(5) 0.5558(4) 0.7996(3) 0.053(2) Uani 1 1 d . . .
H63A H 0.2191 0.5969 0.8141 0.079 Uiso 1 1 calc R . .
H63B H 0.2037 0.5565 0.7682 0.079 Uiso 1 1 calc R . .
H63C H 0.2105 0.5101 0.8125 0.079 Uiso 1 1 calc R . .
C49 C 0.2154(5) 0.9721(5) 0.6691(3) 0.053(2) Uani 1 1 d . . .
H49A H 0.2051 1.0223 0.6748 0.064 Uiso 1 1 calc R . .
O12 O 0.7675(6) 0.6717(5) 0.8409(3) 0.124(3) Uani 1 1 d U . .
O2 O 0.4106(2) 0.2811(2) 1.02069(15) 0.0294(11) Uani 1 1 d . . .
N2 N 0.1473(3) 0.2798(3) 0.92187(17) 0.0255(12) Uani 1 1 d . . .
H2C H 0.1868 0.3155 0.9125 0.031 Uiso 1 1 calc R . .
O1 O 0.2689(2) 0.2504(2) 1.00958(14) 0.0230(10) Uani 1 1 d . . .
N3 N 0.1008(3) 0.1820(3) 0.99693(16) 0.0227(11) Uani 1 1 d . . .
H3A H 0.0412 0.1802 0.9886 0.027 Uiso 1 1 calc R . .
C9 C 0.1065(5) 0.1642(4) 1.0442(2) 0.0328(16) Uani 1 1 d . . .
H9A H 0.1699 0.1587 1.0527 0.039 Uiso 1 1 calc R . .
H9B H 0.0762 0.1172 1.0498 0.039 Uiso 1 1 calc R . .
C6 C 0.1337(4) 0.1456(3) 0.9209(2) 0.0244(15) Uani 1 1 d . . .
H6A H 0.1515 0.1019 0.9039 0.029 Uiso 1 1 calc R . .
H6C H 0.0686 0.1513 0.9172 0.029 Uiso 1 1 calc R . .
N1 N 0.0214(3) 0.3454(3) 0.98104(16) 0.0214(12) Uani 1 1 d . . .
H1C H -0.0226 0.3098 0.9821 0.026 Uiso 1 1 calc R . .
N5 N 0.2234(3) 0.3861(3) 0.99147(17) 0.0242(12) Uani 1 1 d . . .
H5A H 0.2426 0.3942 0.9632 0.029 Uiso 1 1 calc R . .
H5B H 0.1909 0.4258 1.0005 0.029 Uiso 1 1 calc R . .
N4 N 0.1098(3) 0.2932(3) 1.06485(17) 0.0269(12) Uani 1 1 d . . .
H4D H 0.1636 0.2903 1.0798 0.032 Uiso 1 1 calc R . .
C17 C 0.3005(4) 0.3747(4) 1.0209(2) 0.0246(15) Uani 1 1 d . . .
H17A H 0.2773 0.3801 1.0515 0.030 Uiso 1 1 calc R . .
C5 C 0.2791(4) 0.2079(4) 0.9045(2) 0.0303(16) Uani 1 1 d . . .
H5G H 0.2953 0.2077 0.9357 0.045 Uiso 1 1 calc R . .
H5C H 0.3056 0.2506 0.8903 0.045 Uiso 1 1 calc R . .
H5D H 0.3015 0.1635 0.8906 0.045 Uiso 1 1 calc R . .
C14 C -0.0217(4) 0.3748(4) 1.0572(2) 0.0264(15) Uani 1 1 d . . .
H14A H -0.0592 0.3306 1.0548 0.032 Uiso 1 1 calc R . .
H14C H -0.0567 0.4114 1.0736 0.032 Uiso 1 1 calc R . .
C7 C 0.1518(4) 0.1300(3) 0.9692(2) 0.0248(15) Uani 1 1 d . . .
H7A H 0.2165 0.1395 0.9745 0.030 Uiso 1 1 calc R . .
C10 C 0.0645(4) 0.2223(4) 1.0717(2) 0.0316(17) Uani 1 1 d . . .
H10D H 0.0007 0.2269 1.0638 0.038 Uiso 1 1 calc R . .
H10C H 0.0682 0.2085 1.1030 0.038 Uiso 1 1 calc R . .
C2 C 0.0586(4) 0.3051(4) 0.9071(2) 0.0256(15) Uani 1 1 d . . .
H2A H 0.0152 0.2646 0.9092 0.031 Uiso 1 1 calc R . .
H2B H 0.0619 0.3207 0.8760 0.031 Uiso 1 1 calc R . .
C8 C 0.1351(5) 0.0503(4) 0.9795(2) 0.0376(18) Uani 1 1 d . . .
H8A H 0.1492 0.0409 1.0104 0.056 Uiso 1 1 calc R . .
H8B H 0.1730 0.0199 0.9607 0.056 Uiso 1 1 calc R . .
H8C H 0.0723 0.0387 0.9740 0.056 Uiso 1 1 calc R . .
C25 C 0.3274(4) 0.5344(4) 1.0647(2) 0.0363(18) Uani 1 1 d . . .
H25A H 0.3396 0.5050 1.0896 0.044 Uiso 1 1 calc R . .
C11 C 0.0589(4) 0.3550(4) 1.0853(2) 0.0301(16) Uani 1 1 d . . .
C16 C -0.0953(4) 0.4391(4) 0.9953(2) 0.0340(16) Uani 1 1 d . . .
H16A H -0.1126 0.4780 1.0156 0.051 Uiso 1 1 calc R . .
H16B H -0.1424 0.4021 0.9943 0.051 Uiso 1 1 calc R . .
H16C H -0.0866 0.4595 0.9659 0.051 Uiso 1 1 calc R . .
C3 C 0.1784(4) 0.2111(4) 0.9001(2) 0.0270(15) Uani 1 1 d . . .
C19 C 0.3748(4) 0.4301(3) 1.0161(2) 0.0278(16) Uani 1 1 d . . .
H19A H 0.4219 0.4193 1.0379 0.033 Uiso 1 1 calc R . .
H19B H 0.4014 0.4255 0.9865 0.033 Uiso 1 1 calc R . .
C1 C 0.0277(4) 0.3676(3) 0.9350(2) 0.0269(15) Uani 1 1 d . . .
H1A H 0.0702 0.4086 0.9322 0.032 Uiso 1 1 calc R . .
H1B H -0.0313 0.3845 0.9246 0.032 Uiso 1 1 calc R . .
C15 C -0.0082(4) 0.4041(4) 1.0111(2) 0.0248(15) Uani 1 1 d . . .
H15A H 0.0390 0.4425 1.0120 0.030 Uiso 1 1 calc R . .
C4 C 0.1559(4) 0.2100(4) 0.8498(2) 0.0354(16) Uani 1 1 d . . .
H4A H 0.0911 0.2116 0.8459 0.053 Uiso 1 1 calc R . .
H4B H 0.1795 0.1654 0.8366 0.053 Uiso 1 1 calc R . .
H4C H 0.1829 0.2525 0.8356 0.053 Uiso 1 1 calc R . .
C24 C 0.2943(5) 0.6039(4) 1.0702(3) 0.046(2) Uani 1 1 d . . .
H24A H 0.2831 0.6216 1.0989 0.055 Uiso 1 1 calc R . .
C20 C 0.3432(4) 0.5071(4) 1.0226(2) 0.0276(15) Uani 1 1 d . . .
C13 C 0.1208(4) 0.4207(4) 1.0902(2) 0.0391(19) Uani 1 1 d . . .
H13B H 0.1430 0.4353 1.0613 0.059 Uiso 1 1 calc R . .
H13C H 0.1713 0.4076 1.1091 0.059 Uiso 1 1 calc R . .
H13D H 0.0879 0.4612 1.1035 0.059 Uiso 1 1 calc R . .
C23 C 0.2772(5) 0.6479(4) 1.0345(3) 0.049(2) Uani 1 1 d . . .
H23A H 0.2570 0.6965 1.0385 0.058 Uiso 1 1 calc R . .
C12 C 0.0251(5) 0.3354(4) 1.1313(2) 0.045(2) Uani 1 1 d . . .
H12B H 0.0757 0.3223 1.1500 0.067 Uiso 1 1 calc R . .
H12C H -0.0160 0.2940 1.1292 0.067 Uiso 1 1 calc R . .
H12D H -0.0061 0.3773 1.1439 0.067 Uiso 1 1 calc R . .
C22 C 0.2899(5) 0.6204(4) 0.9928(3) 0.048(2) Uani 1 1 d . . .
H22A H 0.2761 0.6495 0.9680 0.057 Uiso 1 1 calc R . .
C21 C 0.3223(5) 0.5513(4) 0.9872(3) 0.045(2) Uani 1 1 d . . .
H21A H 0.3307 0.5333 0.9583 0.054 Uiso 1 1 calc R . .
Cl2 Cl 0.32416(15) 0.42468(11) 0.87356(7) 0.0486(5) Uani 1 1 d . . .
O15 O 0.3493(5) 0.4987(3) 0.8734(2) 0.0745(19) Uani 1 1 d U . .
O17 O 0.2350(5) 0.4192(4) 0.8853(3) 0.115(3) Uani 1 1 d U . .
O16 O 0.3332(8) 0.3965(5) 0.8321(2) 0.134(4) Uani 1 1 d U . .
O14 O 0.3746(6) 0.3859(4) 0.9057(2) 0.095(3) Uani 1 1 d U . .
Cl3 Cl 0.85674(18) 0.13071(16) 0.83427(8) 0.0762(8) Uani 1 1 d . . .
O9 O 0.7885(4) 0.1466(4) 0.8043(2) 0.081(2) Uani 1 1 d U . .
Cl4 Cl 0.33950(11) 0.97933(10) 0.85328(7) 0.0437(5) Uani 1 1 d . . .
O18 O 0.3152(4) 0.9045(3) 0.8472(2) 0.0684(19) Uani 1 1 d U . .
O19 O 0.4342(3) 0.9860(3) 0.8523(2) 0.0672(18) Uani 1 1 d U . .
O11 O 0.8696(4) 0.7303(4) 0.8902(2) 0.085(2) Uani 1 1 d U . .
O20 O 0.3008(4) 1.0237(4) 0.8212(3) 0.086(2) Uani 1 1 d U . .
O8 O 0.8349(6) 0.1506(5) 0.8759(2) 0.114(3) Uani 1 1 d U . .
C18 C 0.3309(4) 0.2955(4) 1.0164(2) 0.0242(14) Uani 1 1 d . . .
O21 O 0.3083(4) 1.0027(4) 0.8943(2) 0.077(2) Uani 1 1 d U . .
O5 O 0.3492(3) 0.6513(3) 0.88146(14) 0.0353(11) Uani 1 1 d . . .
O6 O 0.9274(6) 0.1734(10) 0.8205(3) 0.247(9) Uani 1 1 d U . .
O7 O 0.8743(14) 0.0593(7) 0.8319(4) 0.294(11) Uani 1 1 d U . .
O13 O 0.7352(5) 0.6945(7) 0.9134(4) 0.226(8) Uani 1 1 d U . .

loop_
_atom_site_aniso_label
_atom_site_aniso_U_11
_atom_site_aniso_U_22
_atom_site_aniso_U_33
_atom_site_aniso_U_23
_atom_site_aniso_U_13
_atom_site_aniso_U_12
Ni3 0.0208(4) 0.0294(5) 0.0233(4) -0.0024(4) -0.0006(3) -0.0015(3)
Ni2 0.0257(4) 0.0348(6) 0.0280(5) 0.0042(4) -0.0023(4) -0.0009(4)
Ni1 0.0113(3) 0.0224(4) 0.0256(4) -0.0007(4) -0.0013(3) 0.0010(3)
Cl1 0.0387(11) 0.0462(14) 0.0761(16) -0.0081(11) 0.0212(11) -0.0043(9)
O3 0.022(2) 0.034(3) 0.030(3) 0.003(2) 0.0009(19) -0.002(2)
O10 0.322(17) 0.071(7) 0.195(11) 0.003(7) -0.121(11) 0.016(8)
N11 0.024(3) 0.034(3) 0.028(3) -0.007(3) 0.000(2) -0.005(3)
N7 0.030(3) 0.032(3) 0.036(3) 0.002(3) -0.004(3) -0.002(3)
O4 0.017(2) 0.038(3) 0.032(3) 0.005(2) -0.0063(18) -0.0028(19)
N6 0.017(3) 0.034(4) 0.046(4) 0.000(3) -0.007(2) 0.004(2)
N14 0.028(3) 0.026(3) 0.022(3) -0.004(2) 0.002(2) 0.002(2)
N13 0.028(3) 0.036(4) 0.029(3) -0.002(3) -0.001(2) -0.003(3)
N10 0.022(3) 0.030(3) 0.025(3) -0.007(2) -0.004(2) -0.001(2)
C43 0.015(3) 0.033(4) 0.026(3) -0.001(3) 0.004(2) 0.001(3)
N8 0.037(3) 0.037(4) 0.039(4) 0.000(3) -0.005(3) 0.002(3)
C42 0.027(3) 0.015(4) 0.022(3) 0.002(3) -0.003(3) -0.002(3)
C51 0.040(4) 0.043(5) 0.020(3) 0.009(3) -0.001(3) 0.000(3)
C59 0.028(4) 0.060(6) 0.045(4) -0.016(4) -0.014(3) 0.006(4)
C65 0.030(4) 0.036(5) 0.042(4) 0.003(4) 0.001(3) -0.001(3)
N9 0.029(3) 0.037(4) 0.040(4) 0.010(3) 0.007(3) 0.003(3)
C46 0.030(4) 0.068(6) 0.031(4) 0.010(4) 0.002(3) 0.006(4)
N12 0.022(3) 0.047(4) 0.033(3) -0.011(3) -0.002(2) -0.006(3)
C32 0.038(4) 0.048(5) 0.031(4) 0.005(4) -0.007(3) -0.012(4)
C27 0.054(5) 0.034(5) 0.038(4) -0.003(4) -0.006(4) 0.009(4)
C35 0.042(4) 0.041(5) 0.042(5) -0.004(4) 0.002(4) -0.006(3)
C40 0.034(4) 0.050(5) 0.034(4) -0.006(4) -0.010(3) -0.002(3)
C60 0.033(4) 0.050(5) 0.064(6) -0.017(4) -0.011(4) -0.002(4)
C58 0.025(4) 0.043(5) 0.080(6) -0.003(4) -0.017(4) 0.006(3)
C57 0.029(4) 0.029(4) 0.033(4) 0.008(3) -0.004(3) -0.004(3)
C52 0.052(5) 0.040(5) 0.026(4) -0.002(3) 0.006(3) -0.009(4)
C28 0.038(4) 0.039(5) 0.032(4) -0.004(4) 0.001(3) -0.001(3)
C50 0.032(4) 0.046(5) 0.045(5) 0.020(4) -0.009(3) -0.013(3)
C61 0.029(4) 0.032(4) 0.047(5) -0.002(4) -0.002(3) -0.006(3)
C38 0.055(5) 0.041(5) 0.037(4) -0.004(4) -0.008(4) 0.010(4)
C34 0.044(4) 0.031(5) 0.057(5) 0.009(4) 0.003(4) -0.004(3)
C64 0.042(4) 0.031(4) 0.057(5) 0.008(4) 0.002(4) -0.006(3)
C53 0.026(3) 0.022(4) 0.038(4) 0.001(3) 0.000(3) 0.005(3)
C62 0.043(5) 0.040(5) 0.068(6) -0.020(4) 0.006(4) -0.016(4)
C44 0.026(3) 0.049(5) 0.022(4) 0.008(3) -0.002(3) -0.002(3)
C26 0.054(5) 0.026(4) 0.040(4) 0.003(3) -0.004(4) 0.010(3)
C54 0.044(5) 0.032(4) 0.053(5) -0.015(4) -0.002(4) 0.003(3)
C31 0.028(4) 0.053(5) 0.028(4) -0.004(4) 0.004(3) -0.004(3)
C45 0.024(3) 0.046(5) 0.026(4) 0.015(3) 0.003(3) -0.003(3)
C37 0.051(5) 0.055(6) 0.052(5) 0.000(4) -0.011(4) -0.002(4)
C48 0.039(5) 0.082(7) 0.037(5) 0.028(5) -0.005(4) -0.002(4)
C29 0.047(5) 0.062(6) 0.047(5) -0.017(4) 0.003(4) 0.016(4)
C47 0.046(5) 0.069(7) 0.030(4) 0.001(4) -0.003(4) 0.009(4)
C39 0.049(5) 0.049(5) 0.030(4) -0.003(4) -0.016(4) -0.006(4)
C66 0.078(6) 0.045(6) 0.055(6) 0.016(4) 0.001(5) -0.021(5)
C41 0.054(5) 0.070(6) 0.043(5) 0.013(5) -0.015(4) 0.016(4)
C30 0.035(4) 0.041(5) 0.032(4) -0.012(3) 0.003(3) -0.003(3)
C36 0.037(4) 0.044(5) 0.031(4) -0.006(4) -0.004(3) -0.001(4)
C33 0.061(6) 0.095(8) 0.038(5) 0.000(5) 0.008(4) -0.034(5)
C55 0.029(4) 0.033(4) 0.057(5) 0.010(4) -0.007(4) 0.003(3)
C56 0.038(4) 0.030(4) 0.054(5) -0.001(4) 0.001(4) 0.004(3)
C63 0.035(4) 0.040(5) 0.083(7) -0.003(5) -0.002(4) 0.004(4)
C49 0.035(4) 0.052(6) 0.073(7) 0.019(5) 0.005(4) -0.004(4)
O12 0.127(7) 0.147(8) 0.099(7) 0.014(6) -0.051(6) -0.043(6)
O2 0.010(2) 0.023(3) 0.055(3) -0.006(2) -0.0079(19) 0.0054(18)
N2 0.013(2) 0.030(3) 0.034(3) -0.007(2) 0.000(2) 0.000(2)
O1 0.015(2) 0.022(2) 0.032(3) -0.001(2) -0.0021(18) -0.0008(17)
N3 0.016(2) 0.028(3) 0.024(3) 0.002(2) -0.001(2) 0.002(2)
C9 0.030(4) 0.033(4) 0.036(4) 0.006(3) -0.002(3) 0.005(3)
C6 0.018(3) 0.022(4) 0.033(4) -0.010(3) 0.001(3) -0.003(3)
N1 0.016(3) 0.022(3) 0.026(3) -0.002(2) 0.000(2) -0.004(2)
N5 0.017(3) 0.027(3) 0.029(3) -0.001(3) -0.002(2) 0.005(2)
N4 0.014(2) 0.032(3) 0.034(3) -0.009(3) 0.001(2) -0.001(2)
C17 0.023(3) 0.032(4) 0.019(3) -0.012(3) -0.003(3) -0.001(3)
C5 0.015(3) 0.041(4) 0.035(4) -0.002(3) 0.006(3) 0.000(3)
C14 0.015(3) 0.029(4) 0.036(4) -0.010(3) 0.005(3) 0.005(3)
C7 0.016(3) 0.018(3) 0.041(4) -0.009(3) -0.004(3) 0.002(3)
C10 0.034(4) 0.033(4) 0.028(4) 0.004(3) 0.004(3) -0.002(3)
C2 0.021(3) 0.032(4) 0.024(3) 0.000(3) -0.003(3) 0.002(3)
C8 0.042(4) 0.024(4) 0.047(5) 0.000(3) 0.000(4) 0.002(3)
C25 0.035(4) 0.037(5) 0.037(4) -0.001(4) -0.013(3) -0.006(3)
C11 0.023(3) 0.044(5) 0.023(4) -0.008(3) -0.002(3) 0.003(3)
C16 0.030(4) 0.038(4) 0.034(4) -0.008(3) 0.002(3) 0.012(3)
C3 0.019(3) 0.032(4) 0.030(4) -0.006(3) 0.006(3) 0.004(3)
C19 0.019(3) 0.019(4) 0.045(4) -0.001(3) 0.005(3) -0.005(3)
C1 0.018(3) 0.024(4) 0.039(4) 0.006(3) -0.003(3) 0.002(3)
C15 0.010(3) 0.028(4) 0.037(4) -0.009(3) -0.003(3) 0.002(2)
C4 0.034(4) 0.047(5) 0.025(3) -0.002(3) -0.002(3) -0.002(3)
C24 0.050(5) 0.037(5) 0.051(5) -0.025(4) -0.006(4) 0.007(4)
C20 0.016(3) 0.027(4) 0.039(4) -0.001(3) -0.006(3) -0.004(3)
C13 0.032(4) 0.049(5) 0.037(4) -0.012(4) -0.008(3) 0.008(3)
C23 0.036(4) 0.035(5) 0.075(6) 0.001(5) -0.005(4) 0.002(4)
C12 0.041(4) 0.071(6) 0.021(4) -0.014(4) -0.001(3) 0.024(4)
C22 0.052(5) 0.042(5) 0.050(5) 0.011(4) 0.000(4) 0.006(4)
C21 0.048(5) 0.046(5) 0.042(5) -0.005(4) 0.009(4) 0.001(4)
Cl2 0.0658(14) 0.0381(12) 0.0418(12) 0.0018(9) 0.0069(10) -0.0050(10)
O15 0.093(5) 0.042(4) 0.089(5) 0.011(3) 0.001(4) -0.025(3)
O17 0.069(5) 0.113(7) 0.164(8) 0.070(6) 0.025(5) -0.026(4)
O16 0.224(11) 0.114(7) 0.063(5) -0.022(5) 0.013(6) 0.032(7)
O14 0.143(7) 0.064(5) 0.077(5) 0.012(4) -0.041(5) 0.021(4)
Cl3 0.0734(17) 0.110(2) 0.0451(13) 0.0329(14) 0.0114(13) 0.0266(16)
O9 0.080(5) 0.075(5) 0.089(5) 0.013(4) -0.032(4) 0.001(4)
Cl4 0.0340(10) 0.0427(12) 0.0545(12) -0.0047(10) -0.0051(9) -0.0067(8)
O18 0.072(4) 0.040(4) 0.093(5) -0.021(3) -0.042(4) 0.004(3)
O19 0.032(3) 0.087(5) 0.083(4) -0.001(4) -0.005(3) -0.010(3)
O11 0.050(4) 0.095(5) 0.111(6) -0.027(4) 0.014(4) -0.019(4)
O20 0.061(4) 0.078(5) 0.119(6) 0.051(5) -0.027(4) -0.019(3)
O8 0.153(8) 0.140(7) 0.050(4) 0.003(5) 0.021(5) -0.058(6)
C18 0.017(3) 0.029(4) 0.027(4) -0.006(3) -0.001(2) -0.001(3)
O21 0.061(4) 0.096(5) 0.073(4) -0.037(4) 0.014(3) 0.007(4)
O5 0.028(3) 0.044(3) 0.034(3) 0.003(2) -0.005(2) 0.000(2)
O6 0.068(6) 0.56(3) 0.115(8) 0.142(12) -0.015(5) -0.094(10)
O7 0.56(3) 0.181(12) 0.137(9) -0.013(9) -0.076(13) 0.281(17)
O13 0.068(5) 0.283(15) 0.326(15) -0.242(13) 0.086(8) -0.075(7)

loop_
_atom_type_symbol
_atom_type_description
_atom_type_scat_dispersion_real
_atom_type_scat_dispersion_imag
_atom_type_scat_source
C C 0.0033 0.0016 'International Tables Vol C Tables 4.2.6.8 and 6.1.1.4'
H H 0.0000 0.0000 'International Tables Vol C Tables 4.2.6.8 and 6.1.1.4'
N N 0.0061 0.0033 'International Tables Vol C Tables 4.2.6.8 and 6.1.1.4'
O O 0.0106 0.0060 'International Tables Vol C Tables 4.2.6.8 and 6.1.1.4'
Cl Cl 0.1484 0.1585 'International Tables Vol C Tables 4.2.6.8 and 6.1.1.4'
Ni Ni 0.3393 1.1124 'International Tables Vol C Tables 4.2.6.8 and 6.1.1.4'

loop_
_geom_angle_atom_site_label_1
_geom_angle_atom_site_label_2
_geom_angle_atom_site_label_3
_geom_angle
_geom_angle_site_symmetry_1
_geom_angle_site_symmetry_3
_geom_angle_publ_flag
N13 Ni3 N10 163.0(2) . . ?
N13 Ni3 N11 98.1(2) . . ?
N10 Ni3 N11 98.8(2) . . ?
N13 Ni3 O3 86.59(19) . . ?
N10 Ni3 O3 76.69(18) . . ?
N11 Ni3 O3 174.2(2) . . ?
N13 Ni3 N14 84.4(2) . . ?
N10 Ni3 N14 97.8(2) . . ?
N11 Ni3 N14 89.8(2) . . ?
O3 Ni3 N14 87.24(18) . . ?
N13 Ni3 N12 89.3(2) . . ?
N10 Ni3 N12 90.7(2) . . ?
N11 Ni3 N12 82.6(2) . . ?
O3 Ni3 N12 100.99(18) . . ?
N14 Ni3 N12 169.4(2) . . ?
N6 Ni2 N8 101.7(2) . . ?
N6 Ni2 O4 86.44(18) . . ?
N8 Ni2 O4 168.9(2) . . ?
N6 Ni2 O5 168.64(19) . . ?
N8 Ni2 O5 88.3(2) . . ?
O4 Ni2 O5 84.44(16) . . ?
N6 Ni2 N7 85.6(2) . . ?
N8 Ni2 N7 88.4(2) . . ?
O4 Ni2 N7 84.72(19) . . ?
O5 Ni2 N7 100.26(19) . . ?
N6 Ni2 N9 88.0(2) . . ?
N8 Ni2 N9 84.9(2) . . ?
O4 Ni2 N9 102.98(19) . . ?
O5 Ni2 N9 87.43(19) . . ?
N7 Ni2 N9 169.7(2) . . ?
O1 Ni1 N3 85.71(17) . . ?
O1 Ni1 N5 77.93(17) . . ?
N3 Ni1 N5 163.30(18) . . ?
O1 Ni1 N1 172.56(18) . . ?
N3 Ni1 N1 101.18(19) . . ?
N5 Ni1 N1 95.32(19) . . ?
O1 Ni1 N2 99.91(17) . . ?
N3 Ni1 N2 87.92(19) . . ?
N5 Ni1 N2 91.6(2) . . ?
N1 Ni1 N2 83.26(18) . . ?
O1 Ni1 N4 89.37(17) . . ?
N3 Ni1 N4 84.59(19) . . ?
N5 Ni1 N4 98.4(2) . . ?
N1 Ni1 N4 88.52(19) . . ?
N2 Ni1 N4 167.61(18) . . ?
O13 Cl1 O10 110.0(10) . . ?
O13 Cl1 O11 109.1(5) . . ?
O10 Cl1 O11 105.0(7) . . ?
O13 Cl1 O12 111.3(7) . . ?
O10 Cl1 O12 105.9(6) . . ?
O11 Cl1 O12 115.2(5) . . ?
C42 O3 Ni3 116.5(4) . . ?
C59 N11 C57 112.1(5) . . ?
C59 N11 Ni3 104.6(4) . . ?
C57 N11 Ni3 119.2(4) . . ?
C59 N11 H11A 106.8 . . ?
C57 N11 H11A 106.8 . . ?
Ni3 N11 H11A 106.8 . . ?
C36 N7 C35 114.8(5) . . ?
C36 N7 Ni2 122.2(4) . . ?
C35 N7 Ni2 102.1(4) . . ?
C36 N7 H7B 105.5 . . ?
C35 N7 H7B 105.5 . . ?
Ni2 N7 H7B 105.5 . . ?
C42 O4 Ni2 136.3(4) . . ?
C32 N6 C34 114.8(6) . . ?
C32 N6 Ni2 117.0(4) . . ?
C34 N6 Ni2 104.3(4) . . ?
C32 N6 H6B 106.7 . . ?
C34 N6 H6B 106.7 . . ?
Ni2 N6 H6B 106.7 . . ?
C52 N14 C53 109.9(5) . . ?
C52 N14 Ni3 105.2(4) . . ?
C53 N14 Ni3 122.7(4) . . ?
C52 N14 H14B 106.0 . . ?
C53 N14 H14B 106.0 . . ?
Ni3 N14 H14B 106.0 . . ?
C51 N13 C65 111.2(5) . . ?
C51 N13 Ni3 103.2(4) . . ?
C65 N13 Ni3 119.8(4) . . ?
C51 N13 H13A 107.3 . . ?
C65 N13 H13A 107.3 . . ?
Ni3 N13 H13A 107.3 . . ?
C43 N10 Ni3 109.7(3) . . ?
C43 N10 H10A 109.7 . . ?
Ni3 N10 H10A 109.7 . . ?
C43 N10 H10B 109.7 . . ?
Ni3 N10 H10B 109.7 . . ?
H10A N10 H10B 108.2 . . ?
N10 C43 C42 109.2(5) . . ?
N10 C43 C44 113.5(5) . . ?
C42 C43 C44 113.0(5) . . ?
N10 C43 H43A 106.9 . . ?
C42 C43 H43A 106.9 . . ?
C44 C43 H43A 106.9 . . ?
C40 N8 C26 113.5(6) . . ?
C40 N8 Ni2 114.9(4) . . ?
C26 N8 Ni2 105.0(4) . . ?
C40 N8 H8D 107.7 . . ?
C26 N8 H8D 107.7 . . ?
Ni2 N8 H8D 107.7 . . ?
O4 C42 O3 123.7(6) . . ?
O4 C42 C43 119.5(5) . . ?
O3 C42 C43 116.7(5) . . ?
N13 C51 C52 109.7(5) . . ?
N13 C51 H51A 109.7 . . ?
C52 C51 H51A 109.7 . . ?
N13 C51 H51B 109.7 . . ?
C52 C51 H51B 109.7 . . ?
H51A C51 H51B 108.2 . . ?
N11 C59 C60 108.6(6) . . ?
N11 C59 H59A 110.0 . . ?
C60 C59 H59A 110.0 . . ?
N11 C59 H59B 110.0 . . ?
C60 C59 H59B 110.0 . . ?
H59A C59 H59B 108.4 . . ?
C64 C65 N13 111.8(6) . . ?
C64 C65 C66 109.0(6) . . ?
N13 C65 C66 113.1(6) . . ?
C64 C65 H65A 107.6 . . ?
N13 C65 H65A 107.6 . . ?
C66 C65 H65A 107.6 . . ?
C27 N9 C28 114.8(5) . . ?
C27 N9 Ni2 103.3(4) . . ?
C28 N9 Ni2 120.8(4) . . ?
C27 N9 H9C 105.6 . . ?
C28 N9 H9C 105.6 . . ?
Ni2 N9 H9C 105.6 . . ?
C47 C46 C45 121.5(8) . . ?
C47 C46 H46A 119.2 . . ?
C45 C46 H46A 119.2 . . ?
C60 N12 C61 112.0(5) . . ?
C60 N12 Ni3 106.0(4) . . ?
C61 N12 Ni3 121.4(4) . . ?
C60 N12 H12A 105.4 . . ?
C61 N12 H12A 105.4 . . ?
Ni3 N12 H12A 105.4 . . ?
C31 C32 N6 112.5(6) . . ?
C31 C32 C33 109.5(7) . . ?
N6 C32 C33 112.7(6) . . ?
C31 C32 H32A 107.3 . . ?
N6 C32 H32A 107.3 . . ?
C33 C32 H32A 107.3 . . ?
N9 C27 C26 112.1(6) . . ?
N9 C27 H27A 109.2 . . ?
C26 C27 H27A 109.2 . . ?
N9 C27 H27B 109.2 . . ?
C26 C27 H27B 109.2 . . ?
H27A C27 H27B 107.9 . . ?
C34 C35 N7 112.6(6) . . ?
C34 C35 H35A 109.1 . . ?
N7 C35 H35A 109.1 . . ?
C34 C35 H35B 109.1 . . ?
N7 C35 H35B 109.1 . . ?
H35A C35 H35B 107.8 . . ?
N8 C40 C41 115.2(6) . . ?
N8 C40 C39 109.8(6) . . ?
C41 C40 C39 109.0(6) . . ?
N8 C40 H40A 107.5 . . ?
C41 C40 H40A 107.5 . . ?
C39 C40 H40A 107.5 . . ?
N12 C60 C59 110.2(6) . . ?
N12 C60 H60A 109.6 . . ?
C59 C60 H60A 109.6 . . ?
N12 C60 H60B 109.6 . . ?
C59 C60 H60B 109.6 . . ?
H60A C60 H60B 108.1 . . ?
C57 C58 H58A 109.5 . . ?
C57 C58 H58B 109.5 . . ?
H58A C58 H58B 109.5 . . ?
C57 C58 H58C 109.5 . . ?
H58A C58 H58C 109.5 . . ?
H58B C58 H58C 109.5 . . ?
N11 C57 C56 109.5(5) . . ?
N11 C57 C58 111.0(5) . . ?
C56 C57 C58 110.2(6) . . ?
N11 C57 H57A 108.7 . . ?
C56 C57 H57A 108.7 . . ?
C58 C57 H57A 108.7 . . ?
N14 C52 C51 111.3(6) . . ?
N14 C52 H52A 109.4 . . ?
C51 C52 H52A 109.4 . . ?
N14 C52 H52B 109.4 . . ?
C51 C52 H52B 109.4 . . ?
H52A C52 H52B 108.0 . . ?
N9 C28 C31 111.2(6) . . ?
N9 C28 C30 107.2(5) . . ?
C31 C28 C30 111.1(6) . . ?
N9 C28 C29 110.2(6) . . ?
C31 C28 C29 109.8(6) . . ?
C30 C28 C29 107.2(6) . . ?
C45 C50 C49 121.5(8) . . ?
C45 C50 H50A 119.3 . . ?
C49 C50 H50A 119.3 . . ?
C62 C61 N12 112.0(6) . . ?
C62 C61 C63 107.6(6) . . ?
N12 C61 C63 105.3(6) . . ?
C62 C61 C64 110.1(6) . . ?
N12 C61 C64 110.8(6) . . ?
C63 C61 C64 111.0(6) . . ?
C36 C38 H38A 109.5 . . ?
C36 C38 H38B 109.5 . . ?
H38A C38 H38B 109.5 . . ?
C36 C38 H38C 109.5 . . ?
H38A C38 H38C 109.5 . . ?
H38B C38 H38C 109.5 . . ?
C35 C34 N6 110.1(6) . . ?
C35 C34 H34A 109.6 . . ?
N6 C34 H34A 109.6 . . ?
C35 C34 H34B 109.6 . . ?
N6 C34 H34B 109.6 . . ?
H34A C34 H34B 108.1 . . ?
C65 C64 C61 122.4(6) . . ?
C65 C64 H64A 106.7 . . ?
C61 C64 H64A 106.7 . . ?
C65 C64 H64B 106.7 . . ?
C61 C64 H64B 106.7 . . ?
H64A C64 H64B 106.6 . . ?
C56 C53 C54 110.7(6) . . ?
C56 C53 N14 110.0(5) . . ?
C54 C53 N14 110.9(5) . . ?
C56 C53 C55 110.7(6) . . ?
C54 C53 C55 106.7(6) . . ?
N14 C53 C55 107.8(5) . . ?
C61 C62 H62A 109.5 . . ?
C61 C62 H62B 109.5 . . ?
H62A C62 H62B 109.5 . . ?
C61 C62 H62C 109.5 . . ?
H62A C62 H62C 109.5 . . ?
H62B C62 H62C 109.5 . . ?
C45 C44 C43 111.3(5) . . ?
C45 C44 H44A 109.4 . . ?
C43 C44 H44A 109.4 . . ?
C45 C44 H44B 109.4 . . ?
C43 C44 H44B 109.4 . . ?
H44A C44 H44B 108.0 . . ?
C27 C26 N8 110.6(6) . . ?
C27 C26 H26A 109.5 . . ?
N8 C26 H26A 109.5 . . ?
C27 C26 H26B 109.5 . . ?
N8 C26 H26B 109.5 . . ?
H26A C26 H26B 108.1 . . ?
C53 C54 H54A 109.5 . . ?
C53 C54 H54B 109.5 . . ?
H54A C54 H54B 109.5 . . ?
C53 C54 H54C 109.5 . . ?
H54A C54 H54C 109.5 . . ?
H54B C54 H54C 109.5 . . ?
C32 C31 C28 120.1(6) . . ?
C32 C31 H31A 107.3 . . ?
C28 C31 H31A 107.3 . . ?
C32 C31 H31B 107.3 . . ?
C28 C31 H31B 107.3 . . ?
H31A C31 H31B 106.9 . . ?
C50 C45 C46 117.8(7) . . ?
C50 C45 C44 122.3(7) . . ?
C46 C45 C44 119.9(7) . . ?
C36 C37 H37A 109.5 . . ?
C36 C37 H37B 109.5 . . ?
H37A C37 H37B 109.5 . . ?
C36 C37 H37C 109.5 . . ?
H37A C37 H37C 109.5 . . ?
H37B C37 H37C 109.5 . . ?
C47 C48 C49 120.7(8) . . ?
C47 C48 H48A 119.6 . . ?
C49 C48 H48A 119.6 . . ?
C28 C29 H29A 109.5 . . ?
C28 C29 H29B 109.5 . . ?
H29A C29 H29B 109.5 . . ?
C28 C29 H29C 109.5 . . ?
H29A C29 H29C 109.5 . . ?
H29B C29 H29C 109.5 . . ?
C48 C47 C46 119.4(8) . . ?
C48 C47 H47A 120.3 . . ?
C46 C47 H47A 120.3 . . ?
C36 C39 C40 119.7(6) . . ?
C36 C39 H39A 107.4 . . ?
C40 C39 H39A 107.4 . . ?
C36 C39 H39B 107.4 . . ?
C40 C39 H39B 107.4 . . ?
H39A C39 H39B 106.9 . . ?
C65 C66 H66A 109.5 . . ?
C65 C66 H66B 109.5 . . ?
H66A C66 H66B 109.5 . . ?
C65 C66 H66C 109.5 . . ?
H66A C66 H66C 109.5 . . ?
H66B C66 H66C 109.5 . . ?
C40 C41 H41A 109.5 . . ?
C40 C41 H41B 109.5 . . ?
H41A C41 H41B 109.5 . . ?
C40 C41 H41C 109.5 . . ?
H41A C41 H41C 109.5 . . ?
H41B C41 H41C 109.5 . . ?
C28 C30 H30A 109.5 . . ?
C28 C30 H30B 109.5 . . ?
H30A C30 H30B 109.5 . . ?
C28 C30 H30C 109.5 . . ?
H30A C30 H30C 109.5 . . ?
H30B C30 H30C 109.5 . . ?
N7 C36 C38 108.6(5) . . ?
N7 C36 C37 113.1(6) . . ?
C38 C36 C37 106.9(6) . . ?
N7 C36 C39 110.4(6) . . ?
C38 C36 C39 110.6(6) . . ?
C37 C36 C39 107.3(6) . . ?
C32 C33 H33A 109.5 . . ?
C32 C33 H33B 109.5 . . ?
H33A C33 H33B 109.5 . . ?
C32 C33 H33C 109.5 . . ?
H33A C33 H33C 109.5 . . ?
H33B C33 H33C 109.5 . . ?
C53 C55 H55A 109.5 . . ?
C53 C55 H55B 109.5 . . ?
H55A C55 H55B 109.5 . . ?
C53 C55 H55C 109.5 . . ?
H55A C55 H55C 109.5 . . ?
H55B C55 H55C 109.5 . . ?
C53 C56 C57 120.6(6) . . ?
C53 C56 H56A 107.2 . . ?
C57 C56 H56A 107.2 . . ?
C53 C56 H56B 107.2 . . ?
C57 C56 H56B 107.2 . . ?
H56A C56 H56B 106.8 . . ?
C61 C63 H63A 109.5 . . ?
C61 C63 H63B 109.5 . . ?
H63A C63 H63B 109.5 . . ?
C61 C63 H63C 109.5 . . ?
H63A C63 H63C 109.5 . . ?
H63B C63 H63C 109.5 . . ?
C48 C49 C50 119.1(8) . . ?
C48 C49 H49A 120.5 . . ?
C50 C49 H49A 120.5 . . ?
C2 N2 C3 114.1(5) . . ?
C2 N2 Ni1 104.5(3) . . ?
C3 N2 Ni1 121.8(4) . . ?
C2 N2 H2C 105.0 . . ?
C3 N2 H2C 105.0 . . ?
Ni1 N2 H2C 105.0 . . ?
C18 O1 Ni1 118.0(4) . . ?
C9 N3 C7 112.4(5) . . ?
C9 N3 Ni1 103.7(4) . . ?
C7 N3 Ni1 115.4(4) . . ?
C9 N3 H3A 108.4 . . ?
C7 N3 H3A 108.4 . . ?
Ni1 N3 H3A 108.4 . . ?
N3 C9 C10 111.2(5) . . ?
N3 C9 H9A 109.4 . . ?
C10 C9 H9A 109.4 . . ?
N3 C9 H9B 109.4 . . ?
C10 C9 H9B 109.4 . . ?
H9A C9 H9B 108.0 . . ?
C3 C6 C7 118.3(5) . . ?
C3 C6 H6A 107.7 . . ?
C7 C6 H6A 107.7 . . ?
C3 C6 H6C 107.7 . . ?
C7 C6 H6C 107.7 . . ?
H6A C6 H6C 107.1 . . ?
C1 N1 C15 114.2(5) . . ?
C1 N1 Ni1 104.6(4) . . ?
C15 N1 Ni1 119.2(3) . . ?
C1 N1 H1C 106.0 . . ?
C15 N1 H1C 106.0 . . ?
Ni1 N1 H1C 106.0 . . ?
C17 N5 Ni1 107.8(4) . . ?
C17 N5 H5A 110.1 . . ?
Ni1 N5 H5A 110.1 . . ?
C17 N5 H5B 110.1 . . ?
Ni1 N5 H5B 110.1 . . ?
H5A N5 H5B 108.5 . . ?
C10 N4 C11 111.9(5) . . ?
C10 N4 Ni1 102.9(4) . . ?
C11 N4 Ni1 122.3(4) . . ?
C10 N4 H4D 106.2 . . ?
C11 N4 H4D 106.2 . . ?
Ni1 N4 H4D 106.2 . . ?
N5 C17 C19 115.0(5) . . ?
N5 C17 C18 108.3(5) . . ?
C19 C17 C18 114.2(5) . . ?
N5 C17 H17A 106.2 . . ?
C19 C17 H17A 106.2 . . ?
C18 C17 H17A 106.2 . . ?
C3 C5 H5G 109.5 . . ?
C3 C5 H5C 109.5 . . ?
H5G C5 H5C 109.5 . . ?
C3 C5 H5D 109.5 . . ?
H5G C5 H5D 109.5 . . ?
H5C C5 H5D 109.5 . . ?
C15 C14 C11 120.0(5) . . ?
C15 C14 H14A 107.3 . . ?
C11 C14 H14A 107.3 . . ?
C15 C14 H14C 107.3 . . ?
C11 C14 H14C 107.3 . . ?
H14A C14 H14C 106.9 . . ?
N3 C7 C8 114.6(5) . . ?
N3 C7 C6 109.7(5) . . ?
C8 C7 C6 110.6(5) . . ?
N3 C7 H7A 107.2 . . ?
C8 C7 H7A 107.2 . . ?
C6 C7 H7A 107.2 . . ?
N4 C10 C9 110.8(5) . . ?
N4 C10 H10D 109.5 . . ?
C9 C10 H10D 109.5 . . ?
N4 C10 H10C 109.5 . . ?
C9 C10 H10C 109.5 . . ?
H10D C10 H10C 108.1 . . ?
N2 C2 C1 110.2(5) . . ?
N2 C2 H2A 109.6 . . ?
C1 C2 H2A 109.6 . . ?
N2 C2 H2B 109.6 . . ?
C1 C2 H2B 109.6 . . ?
H2A C2 H2B 108.1 . . ?
C7 C8 H8A 109.5 . . ?
C7 C8 H8B 109.5 . . ?
H8A C8 H8B 109.5 . . ?
C7 C8 H8C 109.5 . . ?
H8A C8 H8C 109.5 . . ?
H8B C8 H8C 109.5 . . ?
C24 C25 C20 120.2(7) . . ?
C24 C25 H25A 119.9 . . ?
C20 C25 H25A 119.9 . . ?
N4 C11 C14 110.3(5) . . ?
N4 C11 C13 109.1(5) . . ?
C14 C11 C13 110.4(6) . . ?
N4 C11 C12 111.7(6) . . ?
C14 C11 C12 107.9(5) . . ?
C13 C11 C12 107.3(6) . . ?
C15 C16 H16A 109.5 . . ?
C15 C16 H16B 109.5 . . ?
H16A C16 H16B 109.5 . . ?
C15 C16 H16C 109.5 . . ?
H16A C16 H16C 109.5 . . ?
H16B C16 H16C 109.5 . . ?
N2 C3 C6 110.1(5) . . ?
N2 C3 C5 107.6(5) . . ?
C6 C3 C5 111.9(5) . . ?
N2 C3 C4 112.1(5) . . ?
C6 C3 C4 107.6(5) . . ?
C5 C3 C4 107.6(5) . . ?
C20 C19 C17 112.7(5) . . ?
C20 C19 H19A 109.0 . . ?
C17 C19 H19A 109.0 . . ?
C20 C19 H19B 109.0 . . ?
C17 C19 H19B 109.0 . . ?
H19A C19 H19B 107.8 . . ?
N1 C1 C2 110.5(5) . . ?
N1 C1 H1A 109.5 . . ?
C2 C1 H1A 109.5 . . ?
N1 C1 H1B 109.5 . . ?
C2 C1 H1B 109.5 . . ?
H1A C1 H1B 108.1 . . ?
N1 C15 C14 110.7(5) . . ?
N1 C15 C16 111.5(5) . . ?
C14 C15 C16 109.0(5) . . ?
N1 C15 H15A 108.5 . . ?
C14 C15 H15A 108.5 . . ?
C16 C15 H15A 108.5 . . ?
C3 C4 H4A 109.5 . . ?
C3 C4 H4B 109.5 . . ?
H4A C4 H4B 109.5 . . ?
C3 C4 H4C 109.5 . . ?
H4A C4 H4C 109.5 . . ?
H4B C4 H4C 109.5 . . ?
C25 C24 C23 120.9(8) . . ?
C25 C24 H24A 119.5 . . ?
C23 C24 H24A 119.5 . . ?
C21 C20 C25 117.8(6) . . ?
C21 C20 C19 121.4(6) . . ?
C25 C20 C19 120.6(6) . . ?
C11 C13 H13B 109.5 . . ?
C11 C13 H13C 109.5 . . ?
H13B C13 H13C 109.5 . . ?
C11 C13 H13D 109.5 . . ?
H13B C13 H13D 109.5 . . ?
H13C C13 H13D 109.5 . . ?
C22 C23 C24 119.1(7) . . ?
C22 C23 H23A 120.5 . . ?
C24 C23 H23A 120.5 . . ?
C11 C12 H12B 109.5 . . ?
C11 C12 H12C 109.5 . . ?
H12B C12 H12C 109.5 . . ?
C11 C12 H12D 109.5 . . ?
H12B C12 H12D 109.5 . . ?
H12C C12 H12D 109.5 . . ?
C21 C22 C23 120.2(8) . . ?
C21 C22 H22A 119.9 . . ?
C23 C22 H22A 119.9 . . ?
C22 C21 C20 121.8(7) . . ?
C22 C21 H21A 119.1 . . ?
C20 C21 H21A 119.1 . . ?
O16 Cl2 O17 107.8(6) . . ?
O16 Cl2 O15 109.5(5) . . ?
O17 Cl2 O15 109.2(5) . . ?
O16 Cl2 O14 113.0(5) . . ?
O17 Cl2 O14 107.3(5) . . ?
O15 Cl2 O14 109.9(4) . . ?
O7 Cl3 O8 111.2(7) . . ?
O7 Cl3 O6 112.8(12) . . ?
O8 Cl3 O6 108.4(7) . . ?
O7 Cl3 O9 108.1(8) . . ?
O8 Cl3 O9 112.1(6) . . ?
O6 Cl3 O9 104.2(5) . . ?
O20 Cl4 O21 107.9(5) . . ?
O20 Cl4 O19 110.4(4) . . ?
O21 Cl4 O19 108.9(4) . . ?
O20 Cl4 O18 111.2(4) . . ?
O21 Cl4 O18 108.9(4) . . ?
O19 Cl4 O18 109.5(4) . . ?
O2 C18 O1 126.2(6) . . ?
O2 C18 C17 119.0(5) . . ?
O1 C18 C17 114.8(5) . . ?

loop_
_geom_bond_atom_site_label_1
_geom_bond_atom_site_label_2
_geom_bond_distance
_geom_bond_site_symmetry_2
_geom_bond_publ_flag
Ni3 N13 2.120(5) . ?
Ni3 N10 2.130(5) . ?
Ni3 N11 2.136(5) . ?
Ni3 O3 2.150(4) . ?
Ni3 N14 2.162(5) . ?
Ni3 N12 2.190(6) . ?
Ni2 N6 2.098(6) . ?
Ni2 N8 2.117(6) . ?
Ni2 O4 2.155(4) . ?
Ni2 O5 2.159(5) . ?
Ni2 N7 2.167(6) . ?
Ni2 N9 2.168(6) . ?
Ni1 O1 2.080(4) . ?
Ni1 N3 2.101(5) . ?
Ni1 N5 2.121(5) . ?
Ni1 N1 2.123(5) . ?
Ni1 N2 2.205(5) . ?
Ni1 N4 2.221(5) . ?
Cl1 O13 1.342(8) . ?
Cl1 O10 1.381(10) . ?
Cl1 O11 1.402(6) . ?
Cl1 O12 1.440(8) . ?
O3 C42 1.284(7) . ?
N11 C59 1.466(9) . ?
N11 C57 1.502(8) . ?
N11 H11A 0.9300 . ?
N7 C36 1.492(8) . ?
N7 C35 1.493(9) . ?
N7 H7B 0.9300 . ?
O4 C42 1.239(7) . ?
N6 C32 1.490(9) . ?
N6 C34 1.505(9) . ?
N6 H6B 0.9300 . ?
N14 C52 1.497(8) . ?
N14 C53 1.525(8) . ?
N14 H14B 0.9300 . ?
N13 C51 1.485(8) . ?
N13 C65 1.500(9) . ?
N13 H13A 0.9300 . ?
N10 C43 1.485(7) . ?
N10 H10A 0.9200 . ?
N10 H10B 0.9200 . ?
C43 C42 1.505(8) . ?
C43 C44 1.528(8) . ?
C43 H43A 1.0000 . ?
N8 C40 1.460(9) . ?
N8 C26 1.496(9) . ?
N8 H8D 0.9300 . ?
C51 C52 1.502(10) . ?
C51 H51A 0.9900 . ?
C51 H51B 0.9900 . ?
C59 C60 1.526(11) . ?
C59 H59A 0.9900 . ?
C59 H59B 0.9900 . ?
C65 C64 1.499(10) . ?
C65 C66 1.515(10) . ?
C65 H65A 1.0000 . ?
N9 C27 1.480(9) . ?
N9 C28 1.480(9) . ?
N9 H9C 0.9300 . ?
C46 C47 1.381(10) . ?
C46 C45 1.399(10) . ?
C46 H46A 0.9500 . ?
N12 C60 1.476(9) . ?
N12 C61 1.504(9) . ?
N12 H12A 0.9300 . ?
C32 C31 1.486(10) . ?
C32 C33 1.539(10) . ?
C32 H32A 1.0000 . ?
C27 C26 1.484(10) . ?
C27 H27A 0.9900 . ?
C27 H27B 0.9900 . ?
C35 C34 1.459(10) . ?
C35 H35A 0.9900 . ?
C35 H35B 0.9900 . ?
C40 C41 1.498(10) . ?
C40 C39 1.541(10) . ?
C40 H40A 1.0000 . ?
C60 H60A 0.9900 . ?
C60 H60B 0.9900 . ?
C58 C57 1.536(9) . ?
C58 H58A 0.9800 . ?
C58 H58B 0.9800 . ?
C58 H58C 0.9800 . ?
C57 C56 1.509(10) . ?
C57 H57A 1.0000 . ?
C52 H52A 0.9900 . ?
C52 H52B 0.9900 . ?
C28 C31 1.514(10) . ?
C28 C30 1.521(10) . ?
C28 C29 1.567(10) . ?
C50 C45 1.377(10) . ?
C50 C49 1.398(10) . ?
C50 H50A 0.9500 . ?
C61 C62 1.500(9) . ?
C61 C63 1.533(9) . ?
C61 C64 1.540(10) . ?
C38 C36 1.520(10) . ?
C38 H38A 0.9800 . ?
C38 H38B 0.9800 . ?
C38 H38C 0.9800 . ?
C34 H34A 0.9900 . ?
C34 H34B 0.9900 . ?
C64 H64A 0.9900 . ?
C64 H64B 0.9900 . ?
C53 C56 1.501(10) . ?
C53 C54 1.522(9) . ?
C53 C55 1.528(10) . ?
C62 H62A 0.9800 . ?
C62 H62B 0.9800 . ?
C62 H62C 0.9800 . ?
C44 C45 1.512(9) . ?
C44 H44A 0.9900 . ?
C44 H44B 0.9900 . ?
C26 H26A 0.9900 . ?
C26 H26B 0.9900 . ?
C54 H54A 0.9800 . ?
C54 H54B 0.9800 . ?
C54 H54C 0.9800 . ?
C31 H31A 0.9900 . ?
C31 H31B 0.9900 . ?
C37 C36 1.535(10) . ?
C37 H37A 0.9800 . ?
C37 H37B 0.9800 . ?
C37 H37C 0.9800 . ?
C48 C47 1.376(11) . ?
C48 C49 1.381(12) . ?
C48 H48A 0.9500 . ?
C29 H29A 0.9800 . ?
C29 H29B 0.9800 . ?
C29 H29C 0.9800 . ?
C47 H47A 0.9500 . ?
C39 C36 1.540(10) . ?
C39 H39A 0.9900 . ?
C39 H39B 0.9900 . ?
C66 H66A 0.9800 . ?
C66 H66B 0.9800 . ?
C66 H66C 0.9800 . ?
C41 H41A 0.9800 . ?
C41 H41B 0.9800 . ?
C41 H41C 0.9800 . ?
C30 H30A 0.9800 . ?
C30 H30B 0.9800 . ?
C30 H30C 0.9800 . ?
C33 H33A 0.9800 . ?
C33 H33B 0.9800 . ?
C33 H33C 0.9800 . ?
C55 H55A 0.9800 . ?
C55 H55B 0.9800 . ?
C55 H55C 0.9800 . ?
C56 H56A 0.9900 . ?
C56 H56B 0.9900 . ?
C63 H63A 0.9800 . ?
C63 H63B 0.9800 . ?
C63 H63C 0.9800 . ?
C49 H49A 0.9500 . ?
O2 C18 1.232(7) . ?
N2 C2 1.480(7) . ?
N2 C3 1.500(8) . ?
N2 H2C 0.9300 . ?
O1 C18 1.263(7) . ?
N3 C9 1.480(8) . ?
N3 C7 1.488(7) . ?
N3 H3A 0.9300 . ?
C9 C10 1.495(9) . ?
C9 H9A 0.9900 . ?
C9 H9B 0.9900 . ?
C6 C3 1.516(9) . ?
C6 C7 1.525(9) . ?
C6 H6A 0.9900 . ?
C6 H6C 0.9900 . ?
N1 C1 1.464(8) . ?
N1 C15 1.482(8) . ?
N1 H1C 0.9300 . ?
N5 C17 1.478(7) . ?
N5 H5A 0.9200 . ?
N5 H5B 0.9200 . ?
N4 C10 1.484(8) . ?
N4 C11 1.503(8) . ?
N4 H4D 0.9300 . ?
C17 C19 1.516(8) . ?
C17 C18 1.530(9) . ?
C17 H17A 1.0000 . ?
C5 C3 1.518(8) . ?
C5 H5G 0.9800 . ?
C5 H5C 0.9800 . ?
C5 H5D 0.9800 . ?
C14 C15 1.518(9) . ?
C14 C11 1.526(9) . ?
C14 H14A 0.9900 . ?
C14 H14C 0.9900 . ?
C7 C8 1.517(9) . ?
C7 H7A 1.0000 . ?
C10 H10D 0.9900 . ?
C10 H10C 0.9900 . ?
C2 C1 1.501(9) . ?
C2 H2A 0.9900 . ?
C2 H2B 0.9900 . ?
C8 H8A 0.9800 . ?
C8 H8B 0.9800 . ?
C8 H8C 0.9800 . ?
C25 C24 1.379(10) . ?
C25 C20 1.399(9) . ?
C25 H25A 0.9500 . ?
C11 C13 1.530(10) . ?
C11 C12 1.532(9) . ?
C16 C15 1.533(8) . ?
C16 H16A 0.9800 . ?
C16 H16B 0.9800 . ?
C16 H16C 0.9800 . ?
C3 C4 1.569(9) . ?
C19 C20 1.504(9) . ?
C19 H19A 0.9900 . ?
C19 H19B 0.9900 . ?
C1 H1A 0.9900 . ?
C1 H1B 0.9900 . ?
C15 H15A 1.0000 . ?
C4 H4A 0.9800 . ?
C4 H4B 0.9800 . ?
C4 H4C 0.9800 . ?
C24 C23 1.380(11) . ?
C24 H24A 0.9500 . ?
C20 C21 1.385(10) . ?
C13 H13B 0.9800 . ?
C13 H13C 0.9800 . ?
C13 H13D 0.9800 . ?
C23 C22 1.379(11) . ?
C23 H23A 0.9500 . ?
C12 H12B 0.9800 . ?
C12 H12C 0.9800 . ?
C12 H12D 0.9800 . ?
C22 C21 1.369(10) . ?
C22 H22A 0.9500 . ?
C21 H21A 0.9500 . ?
Cl2 O16 1.372(7) . ?
Cl2 O17 1.389(7) . ?
Cl2 O15 1.410(6) . ?
Cl2 O14 1.428(6) . ?
Cl3 O7 1.339(11) . ?
Cl3 O8 1.361(7) . ?
Cl3 O6 1.384(10) . ?
Cl3 O9 1.404(6) . ?
Cl4 O20 1.400(6) . ?
Cl4 O21 1.403(6) . ?
Cl4 O19 1.426(5) . ?
Cl4 O18 1.433(6) . ?

loop_
_geom_hbond_atom_site_label_D
_geom_hbond_atom_site_label_H
_geom_hbond_atom_site_label_A
_geom_hbond_distance_DH
_geom_hbond_distance_HA
_geom_hbond_distance_DA
_geom_hbond_angle_DHA
_geom_hbond_site_symmetry_A
N8 H8D O13 0.93 2.11 3.009(10) 162.0 .
N9 H9C O15 0.93 2.18 3.036(8) 152.1 .
N2 H2C O17 0.93 2.20 3.087(8) 159.6 .

loop_
_geom_torsion_atom_site_label_1
_geom_torsion_atom_site_label_2
_geom_torsion_atom_site_label_3
_geom_torsion_atom_site_label_4
_geom_torsion
_geom_torsion_site_symmetry_1
_geom_torsion_site_symmetry_2
_geom_torsion_site_symmetry_3
_geom_torsion_site_symmetry_4
_geom_torsion_publ_flag
N13 Ni3 O3 C42 -171.0(4) . . . . ?
N10 Ni3 O3 C42 12.2(4) . . . . ?
N11 Ni3 O3 C42 -27(2) . . . . ?
N14 Ni3 O3 C42 -86.5(4) . . . . ?
N12 Ni3 O3 C42 100.3(4) . . . . ?
N13 Ni3 N11 C59 -112.6(5) . . . . ?
N10 Ni3 N11 C59 65.3(5) . . . . ?
O3 Ni3 N11 C59 104.1(19) . . . . ?
N14 Ni3 N11 C59 163.1(5) . . . . ?
N12 Ni3 N11 C59 -24.3(5) . . . . ?
N13 Ni3 N11 C57 121.2(5) . . . . ?
N10 Ni3 N11 C57 -60.9(5) . . . . ?
O3 Ni3 N11 C57 -22(2) . . . . ?
N14 Ni3 N11 C57 36.9(5) . . . . ?
N12 Ni3 N11 C57 -150.5(5) . . . . ?
N6 Ni2 N7 C36 -141.7(5) . . . . ?
N8 Ni2 N7 C36 -39.9(5) . . . . ?
O4 Ni2 N7 C36 131.4(5) . . . . ?
O5 Ni2 N7 C36 48.1(5) . . . . ?
N9 Ni2 N7 C36 -89.7(13) . . . . ?
N6 Ni2 N7 C35 -11.8(4) . . . . ?
N8 Ni2 N7 C35 90.0(4) . . . . ?
O4 Ni2 N7 C35 -98.7(4) . . . . ?
O5 Ni2 N7 C35 178.0(4) . . . . ?
N9 Ni2 N7 C35 40.2(13) . . . . ?
N6 Ni2 O4 C42 179.8(6) . . . . ?
N8 Ni2 O4 C42 -42.3(14) . . . . ?
O5 Ni2 O4 C42 6.6(6) . . . . ?
N7 Ni2 O4 C42 -94.3(6) . . . . ?
N9 Ni2 O4 C42 92.6(6) . . . . ?
N8 Ni2 N6 C32 128.9(5) . . . . ?
O4 Ni2 N6 C32 -58.7(5) . . . . ?
O5 Ni2 N6 C32 -22.0(13) . . . . ?
N7 Ni2 N6 C32 -143.6(5) . . . . ?
N9 Ni2 N6 C32 44.5(5) . . . . ?
N8 Ni2 N6 C34 -103.1(4) . . . . ?
O4 Ni2 N6 C34 69.3(4) . . . . ?
O5 Ni2 N6 C34 106.0(11) . . . . ?
N7 Ni2 N6 C34 -15.6(4) . . . . ?
N9 Ni2 N6 C34 172.5(4) . . . . ?
N13 Ni3 N14 C52 -3.1(4) . . . . ?
N10 Ni3 N14 C52 -166.1(4) . . . . ?
N11 Ni3 N14 C52 95.1(4) . . . . ?
O3 Ni3 N14 C52 -89.9(4) . . . . ?
N12 Ni3 N14 C52 51.1(13) . . . . ?
N13 Ni3 N14 C53 -129.4(5) . . . . ?
N10 Ni3 N14 C53 67.6(5) . . . . ?
N11 Ni3 N14 C53 -31.3(5) . . . . ?
O3 Ni3 N14 C53 143.7(5) . . . . ?
N12 Ni3 N14 C53 -75.2(13) . . . . ?
N10 Ni3 N13 C51 73.6(8) . . . . ?
N11 Ni3 N13 C51 -113.7(4) . . . . ?
O3 Ni3 N13 C51 62.8(4) . . . . ?
N14 Ni3 N13 C51 -24.8(4) . . . . ?
N12 Ni3 N13 C51 163.8(4) . . . . ?
N10 Ni3 N13 C65 -50.8(9) . . . . ?
N11 Ni3 N13 C65 122.0(5) . . . . ?
O3 Ni3 N13 C65 -61.5(5) . . . . ?
N14 Ni3 N13 C65 -149.1(5) . . . . ?
N12 Ni3 N13 C65 39.5(5) . . . . ?
N13 Ni3 N10 C43 -37.4(9) . . . . ?
N11 Ni3 N10 C43 149.9(4) . . . . ?
O3 Ni3 N10 C43 -26.3(4) . . . . ?
N14 Ni3 N10 C43 58.9(4) . . . . ?
N12 Ni3 N10 C43 -127.5(4) . . . . ?
Ni3 N10 C43 C42 36.4(6) . . . . ?
Ni3 N10 C43 C44 163.4(4) . . . . ?
N6 Ni2 N8 C40 133.6(5) . . . . ?
O4 Ni2 N8 C40 -3.4(14) . . . . ?
O5 Ni2 N8 C40 -51.9(5) . . . . ?
N7 Ni2 N8 C40 48.4(5) . . . . ?
N9 Ni2 N8 C40 -139.5(5) . . . . ?
N6 Ni2 N8 C26 -100.9(5) . . . . ?
O4 Ni2 N8 C26 122.1(10) . . . . ?
O5 Ni2 N8 C26 73.6(4) . . . . ?
N7 Ni2 N8 C26 173.9(5) . . . . ?
N9 Ni2 N8 C26 -14.0(4) . . . . ?
Ni2 O4 C42 O3 -4.2(10) . . . . ?
Ni2 O4 C42 C43 173.0(4) . . . . ?
Ni3 O3 C42 O4 -177.4(5) . . . . ?
Ni3 O3 C42 C43 5.4(7) . . . . ?
N10 C43 C42 O4 154.5(5) . . . . ?
C44 C43 C42 O4 27.2(9) . . . . ?
N10 C43 C42 O3 -28.1(7) . . . . ?
C44 C43 C42 O3 -155.4(6) . . . . ?
C65 N13 C51 C52 179.4(6) . . . . ?
Ni3 N13 C51 C52 49.6(6) . . . . ?
C57 N11 C59 C60 -179.3(6) . . . . ?
Ni3 N11 C59 C60 50.2(6) . . . . ?
C51 N13 C65 C64 -176.7(6) . . . . ?
Ni3 N13 C65 C64 -56.3(7) . . . . ?
C51 N13 C65 C66 59.8(8) . . . . ?
Ni3 N13 C65 C66 -179.8(5) . . . . ?
N6 Ni2 N9 C27 88.5(4) . . . . ?
N8 Ni2 N9 C27 -13.4(4) . . . . ?
O4 Ni2 N9 C27 174.4(4) . . . . ?
O5 Ni2 N9 C27 -101.9(4) . . . . ?
N7 Ni2 N9 C27 36.7(14) . . . . ?
N6 Ni2 N9 C28 -41.5(5) . . . . ?
N8 Ni2 N9 C28 -143.4(5) . . . . ?
O4 Ni2 N9 C28 44.4(5) . . . . ?
O5 Ni2 N9 C28 128.1(5) . . . . ?
N7 Ni2 N9 C28 -93.4(13) . . . . ?
N13 Ni3 N12 C60 92.6(5) . . . . ?
N10 Ni3 N12 C60 -104.4(5) . . . . ?
N11 Ni3 N12 C60 -5.7(5) . . . . ?
O3 Ni3 N12 C60 179.0(5) . . . . ?
N14 Ni3 N12 C60 38.8(14) . . . . ?
N13 Ni3 N12 C61 -36.6(5) . . . . ?
N10 Ni3 N12 C61 126.4(5) . . . . ?
N11 Ni3 N12 C61 -134.9(5) . . . . ?
O3 Ni3 N12 C61 49.8(5) . . . . ?
N14 Ni3 N12 C61 -90.4(12) . . . . ?
C34 N6 C32 C31 175.5(5) . . . . ?
Ni2 N6 C32 C31 -61.8(7) . . . . ?
C34 N6 C32 C33 51.0(8) . . . . ?
Ni2 N6 C32 C33 173.7(5) . . . . ?
C28 N9 C27 C26 173.9(6) . . . . ?
Ni2 N9 C27 C26 40.3(7) . . . . ?
C36 N7 C35 C34 174.5(6) . . . . ?
Ni2 N7 C35 C34 40.1(7) . . . . ?
C26 N8 C40 C41 47.6(9) . . . . ?
Ni2 N8 C40 C41 168.5(5) . . . . ?
C26 N8 C40 C39 171.0(6) . . . . ?
Ni2 N8 C40 C39 -68.0(6) . . . . ?
C61 N12 C60 C59 168.9(6) . . . . ?
Ni3 N12 C60 C59 34.4(7) . . . . ?
N11 C59 C60 N12 -59.4(8) . . . . ?
C59 N11 C57 C56 179.4(6) . . . . ?
Ni3 N11 C57 C56 -58.0(7) . . . . ?
C59 N11 C57 C58 57.5(8) . . . . ?
Ni3 N11 C57 C58 -179.9(5) . . . . ?
C53 N14 C52 C51 165.3(5) . . . . ?
Ni3 N14 C52 C51 31.4(6) . . . . ?
N13 C51 C52 N14 -57.2(7) . . . . ?
C27 N9 C28 C31 -73.5(8) . . . . ?
Ni2 N9 C28 C31 51.3(7) . . . . ?
C27 N9 C28 C30 164.8(6) . . . . ?
Ni2 N9 C28 C30 -70.3(6) . . . . ?
C27 N9 C28 C29 48.5(8) . . . . ?
Ni2 N9 C28 C29 173.4(4) . . . . ?
C60 N12 C61 C62 44.7(8) . . . . ?
Ni3 N12 C61 C62 171.3(5) . . . . ?
C60 N12 C61 C63 161.4(6) . . . . ?
Ni3 N12 C61 C63 -72.1(7) . . . . ?
C60 N12 C61 C64 -78.6(7) . . . . ?
Ni3 N12 C61 C64 47.9(7) . . . . ?
N7 C35 C34 N6 -59.1(8) . . . . ?
C32 N6 C34 C35 171.8(6) . . . . ?
Ni2 N6 C34 C35 42.5(6) . . . . ?
N13 C65 C64 C61 66.5(9) . . . . ?
C66 C65 C64 C61 -167.8(7) . . . . ?
C62 C61 C64 C65 173.9(7) . . . . ?
N12 C61 C64 C65 -61.7(9) . . . . ?
C63 C61 C64 C65 54.9(9) . . . . ?
C52 N14 C53 C56 -78.8(7) . . . . ?
Ni3 N14 C53 C56 45.4(7) . . . . ?
C52 N14 C53 C54 43.9(7) . . . . ?
Ni3 N14 C53 C54 168.2(4) . . . . ?
C52 N14 C53 C55 160.4(5) . . . . ?
Ni3 N14 C53 C55 -75.3(6) . . . . ?
N10 C43 C44 C45 55.1(8) . . . . ?
C42 C43 C44 C45 -179.9(6) . . . . ?
N9 C27 C26 N8 -57.5(8) . . . . ?
C40 N8 C26 C27 166.7(6) . . . . ?
Ni2 N8 C26 C27 40.3(7) . . . . ?
N6 C32 C31 C28 67.6(8) . . . . ?
C33 C32 C31 C28 -166.2(6) . . . . ?
N9 C28 C31 C32 -60.9(8) . . . . ?
C30 C28 C31 C32 58.5(8) . . . . ?
C29 C28 C31 C32 176.9(6) . . . . ?
C49 C50 C45 C46 -0.9(10) . . . . ?
C49 C50 C45 C44 179.5(6) . . . . ?
C47 C46 C45 C50 0.1(10) . . . . ?
C47 C46 C45 C44 179.7(6) . . . . ?
C43 C44 C45 C50 63.1(8) . . . . ?
C43 C44 C45 C46 -116.6(7) . . . . ?
C49 C48 C47 C46 -1.3(12) . . . . ?
C45 C46 C47 C48 1.0(11) . . . . ?
N8 C40 C39 C36 72.6(8) . . . . ?
C41 C40 C39 C36 -160.4(7) . . . . ?
C35 N7 C36 C38 161.4(6) . . . . ?
Ni2 N7 C36 C38 -74.3(7) . . . . ?
C35 N7 C36 C37 43.0(8) . . . . ?
Ni2 N7 C36 C37 167.3(5) . . . . ?
C35 N7 C36 C39 -77.2(7) . . . . ?
Ni2 N7 C36 C39 47.1(7) . . . . ?
C40 C39 C36 N7 -59.1(9) . . . . ?
C40 C39 C36 C38 61.1(9) . . . . ?
C40 C39 C36 C37 177.3(7) . . . . ?
C54 C53 C56 C57 170.9(6) . . . . ?
N14 C53 C56 C57 -66.2(8) . . . . ?
C55 C53 C56 C57 52.8(8) . . . . ?
N11 C57 C56 C53 74.2(8) . . . . ?
C58 C57 C56 C53 -163.5(7) . . . . ?
C47 C48 C49 C50 0.5(11) . . . . ?
C45 C50 C49 C48 0.6(11) . . . . ?
O1 Ni1 N2 C2 178.1(4) . . . . ?
N3 Ni1 N2 C2 92.8(4) . . . . ?
N5 Ni1 N2 C2 -103.9(4) . . . . ?
N1 Ni1 N2 C2 -8.7(4) . . . . ?
N4 Ni1 N2 C2 40.0(11) . . . . ?
O1 Ni1 N2 C3 47.0(4) . . . . ?
N3 Ni1 N2 C3 -38.3(4) . . . . ?
N5 Ni1 N2 C3 125.0(4) . . . . ?
N1 Ni1 N2 C3 -139.8(4) . . . . ?
N4 Ni1 N2 C3 -91.1(10) . . . . ?
N3 Ni1 O1 C18 -174.6(4) . . . . ?
N5 Ni1 O1 C18 8.8(4) . . . . ?
N1 Ni1 O1 C18 -16.4(16) . . . . ?
N2 Ni1 O1 C18 98.3(4) . . . . ?
N4 Ni1 O1 C18 -89.9(4) . . . . ?
O1 Ni1 N3 C9 69.6(4) . . . . ?
N5 Ni1 N3 C9 81.2(8) . . . . ?
N1 Ni1 N3 C9 -107.6(4) . . . . ?
N2 Ni1 N3 C9 169.7(4) . . . . ?
N4 Ni1 N3 C9 -20.2(4) . . . . ?
O1 Ni1 N3 C7 -53.8(4) . . . . ?
N5 Ni1 N3 C7 -42.2(9) . . . . ?
N1 Ni1 N3 C7 129.1(4) . . . . ?
N2 Ni1 N3 C7 46.3(4) . . . . ?
N4 Ni1 N3 C7 -143.5(4) . . . . ?
C7 N3 C9 C10 172.9(5) . . . . ?
Ni1 N3 C9 C10 47.6(6) . . . . ?
O1 Ni1 N1 C1 95.3(14) . . . . ?
N3 Ni1 N1 C1 -107.0(4) . . . . ?
N5 Ni1 N1 C1 70.5(4) . . . . ?
N2 Ni1 N1 C1 -20.5(4) . . . . ?
N4 Ni1 N1 C1 168.8(4) . . . . ?
O1 Ni1 N1 C15 -33.8(16) . . . . ?
N3 Ni1 N1 C15 124.0(4) . . . . ?
N5 Ni1 N1 C15 -58.6(5) . . . . ?
N2 Ni1 N1 C15 -149.5(5) . . . . ?
N4 Ni1 N1 C15 39.8(4) . . . . ?
O1 Ni1 N5 C17 -26.4(4) . . . . ?
N3 Ni1 N5 C17 -38.2(9) . . . . ?
N1 Ni1 N5 C17 150.4(4) . . . . ?
N2 Ni1 N5 C17 -126.2(4) . . . . ?
N4 Ni1 N5 C17 61.2(4) . . . . ?
O1 Ni1 N4 C10 -94.2(4) . . . . ?
N3 Ni1 N4 C10 -8.4(4) . . . . ?
N5 Ni1 N4 C10 -171.9(4) . . . . ?
N1 Ni1 N4 C10 93.0(4) . . . . ?
N2 Ni1 N4 C10 44.6(11) . . . . ?
O1 Ni1 N4 C11 139.2(4) . . . . ?
N3 Ni1 N4 C11 -135.1(4) . . . . ?
N5 Ni1 N4 C11 61.5(4) . . . . ?
N1 Ni1 N4 C11 -33.7(4) . . . . ?
N2 Ni1 N4 C11 -82.0(10) . . . . ?
Ni1 N5 C17 C19 167.6(4) . . . . ?
Ni1 N5 C17 C18 38.5(5) . . . . ?
C9 N3 C7 C8 47.9(7) . . . . ?
Ni1 N3 C7 C8 166.4(4) . . . . ?
C9 N3 C7 C6 172.9(5) . . . . ?
Ni1 N3 C7 C6 -68.5(5) . . . . ?
C3 C6 C7 N3 75.7(7) . . . . ?
C3 C6 C7 C8 -156.9(5) . . . . ?
C11 N4 C10 C9 169.5(5) . . . . ?
Ni1 N4 C10 C9 36.4(6) . . . . ?
N3 C9 C10 N4 -60.3(7) . . . . ?
C3 N2 C2 C1 172.1(5) . . . . ?
Ni1 N2 C2 C1 36.7(6) . . . . ?
C10 N4 C11 C14 -76.4(7) . . . . ?
Ni1 N4 C11 C14 46.2(7) . . . . ?
C10 N4 C11 C13 162.1(5) . . . . ?
Ni1 N4 C11 C13 -75.3(6) . . . . ?
C10 N4 C11 C12 43.6(7) . . . . ?
Ni1 N4 C11 C12 166.2(4) . . . . ?
C15 C14 C11 N4 -63.9(8) . . . . ?
C15 C14 C11 C13 56.8(8) . . . . ?
C15 C14 C11 C12 173.8(6) . . . . ?
C2 N2 C3 C6 -79.1(6) . . . . ?
Ni1 N2 C3 C6 47.9(6) . . . . ?
C2 N2 C3 C5 158.8(5) . . . . ?
Ni1 N2 C3 C5 -74.3(6) . . . . ?
C2 N2 C3 C4 40.7(7) . . . . ?
Ni1 N2 C3 C4 167.7(4) . . . . ?
C7 C6 C3 N2 -62.8(7) . . . . ?
C7 C6 C3 C5 56.8(7) . . . . ?
C7 C6 C3 C4 174.8(5) . . . . ?
N5 C17 C19 C20 56.3(8) . . . . ?
C18 C17 C19 C20 -177.6(5) . . . . ?
C15 N1 C1 C2 179.7(5) . . . . ?
Ni1 N1 C1 C2 47.7(5) . . . . ?
N2 C2 C1 N1 -59.9(7) . . . . ?
C1 N1 C15 C14 174.5(5) . . . . ?
Ni1 N1 C15 C14 -61.0(6) . . . . ?
C1 N1 C15 C16 52.9(7) . . . . ?
Ni1 N1 C15 C16 177.4(4) . . . . ?
C11 C14 C15 N1 72.8(7) . . . . ?
C11 C14 C15 C16 -164.2(6) . . . . ?
C20 C25 C24 C23 -0.8(11) . . . . ?
C24 C25 C20 C21 -1.6(10) . . . . ?
C24 C25 C20 C19 -176.8(6) . . . . ?
C17 C19 C20 C21 -97.3(7) . . . . ?
C17 C19 C20 C25 77.7(8) . . . . ?
C25 C24 C23 C22 2.9(12) . . . . ?
C24 C23 C22 C21 -2.5(12) . . . . ?
C23 C22 C21 C20 0.1(12) . . . . ?
C25 C20 C21 C22 2.0(10) . . . . ?
C19 C20 C21 C22 177.2(6) . . . . ?
Ni1 O1 C18 O2 -170.5(5) . . . . ?
Ni1 O1 C18 C17 11.3(7) . . . . ?
N5 C17 C18 O2 147.7(6) . . . . ?
C19 C17 C18 O2 18.1(8) . . . . ?
N5 C17 C18 O1 -33.9(7) . . . . ?
C19 C17 C18 O1 -163.5(5) . . . . ?
